data_2023154
loop_
_publ_author_name
'Yennawar, Hemant P.'
'Mal, Tapas K.'
'Olsen, Mark A.'
'Lagalante, Anthony F.'
'Louca, Evelyn M.'
'Gavalis, Aloura D.'
'Silverberg, Lee J.'

_publ_section_title
;
 Synthesis and crystal structures of two racemic
 2-heteroaryl-3-phenyl-2,3-di-hydro-4<i>H</i>-pyrido[3,2-<i>e</i>][1,3]thia-zin-4-ones.
;
_journal_coeditor_code TX2086
_journal_issue 'Pt 7'
_journal_name_full 'Acta crystallographica. Section E, Crystallographic communications'
_journal_page_first 699
_journal_page_last 703
_journal_paper_doi 10.1107/S2056989024005103
_journal_volume 80
_journal_year 2024
_chemical_formula_iupac 'C17 H12 N2 O S2'
_chemical_formula_moiety 'C17 H12 N2 O S2'
_chemical_formula_sum 'C17 H12 N2 O S2'
_chemical_formula_weight 324.41
_chemical_name_systematic 3-Phenyl-2-(thiophen-3-yl)-2,3-dihydro-4<i>H</i>-pyrido[3,2-<i>e</i>][1,3]thiazin-4-one
_space_group_crystal_system monoclinic
_space_group_IT_number 14
_space_group_name_Hall '-P 2yn'
_space_group_name_H-M_alt 'P 1 21/n 1'
_atom_sites_solution_hydrogens geom
_atom_sites_solution_primary dual
_audit_creation_method
;
Olex2 1.5-ac5-024
(compiled 2022.04.12 svn.rca3783a0 for Rigaku Oxford Diffraction, GUI svn.r6498)
;
_cell_angle_alpha 90
_cell_angle_beta 92.7309(11)
_cell_angle_gamma 90
_cell_formula_units_Z 8
_cell_length_a 9.22549(10)
_cell_length_b 20.8037(2)
_cell_length_c 15.87594(19)
_cell_measurement_reflns_used 9971
_cell_measurement_temperature 173(2)
_cell_measurement_theta_max 76.1780
_cell_measurement_theta_min 3.4630
_cell_volume 3043.52(6)
_computing_cell_refinement
;
CrysAlisPro 1.171.42.93a (Rigaku OD, 2023)
;
_computing_data_collection
;
CrysAlisPro 1.171.42.93a (Rigaku OD, 2023)
;
_computing_data_reduction
;
CrysAlisPro 1.171.42.93a (Rigaku OD, 2023)
;
_computing_molecular_graphics
;
Olex2 1.5-ac5-024 (Dolomanov <i>et al.</i>,  2009)
;
_computing_publication_material
;
Olex2 1.5-ac5-024 (Dolomanov <i>et al.</i>,  2009)
;
_computing_structure_refinement
;
<i>SHELXL2018/3</i> (Sheldrick, 2015b)
;
_computing_structure_solution
;
<i>SHELXT</i>  (Sheldrick, 2015a)
;
_diffrn_ambient_temperature 173(2)
_diffrn_detector 'Hybrid Pixel Array Detector'
_diffrn_detector_area_resol_mean 10.0000
_diffrn_measured_fraction_theta_full 0.999
_diffrn_measured_fraction_theta_max 0.946
_diffrn_measurement_device 'four-circle diffractometer'
_diffrn_measurement_device_type 'ROD, Synergy Custom system, HyPix-Arc 150'
_diffrn_measurement_method '\w scans'
_diffrn_radiation_monochromator mirror
_diffrn_radiation_probe x-ray
_diffrn_radiation_type 'Cu K\a'
_diffrn_radiation_wavelength 1.54184
_diffrn_reflns_av_R_equivalents 0.0321
_diffrn_reflns_av_unetI/netI 0.0301
_diffrn_reflns_limit_h_max 11
_diffrn_reflns_limit_h_min -11
_diffrn_reflns_limit_k_max 25
_diffrn_reflns_limit_k_min -24
_diffrn_reflns_limit_l_max 16
_diffrn_reflns_limit_l_min -19
_diffrn_reflns_number 20274
_diffrn_reflns_theta_full 67.684
_diffrn_reflns_theta_max 76.374
_diffrn_reflns_theta_min 3.505
_diffrn_source 'Rotating-anode X-ray tube'
_exptl_absorpt_coefficient_mu 3.187
_exptl_absorpt_correction_T_max 1.00000
_exptl_absorpt_correction_T_min 0.62844
_exptl_absorpt_correction_type multi-scan
_exptl_absorpt_process_details
;
(CrysAlisPro; Rigaku OD, 2023)
;
_exptl_crystal_colour 'clear colourless'
_exptl_crystal_density_diffrn 1.416
_exptl_crystal_description block
_exptl_crystal_F_000 1344
_exptl_crystal_size_max 0.15
_exptl_crystal_size_mid 0.13
_exptl_crystal_size_min 0.08
_refine_diff_density_max 0.198
_refine_diff_density_min -0.319
_refine_ls_extinction_coef 0.00078(8)
_refine_ls_extinction_expression Fc^*^=kFc[1+0.001xFc^2^\l^3^/sin(2\q)]^-1/4^
_refine_ls_extinction_method
;
<i>SHELXL2018/3</i> (Sheldrick, 2015b)
;
_refine_ls_goodness_of_fit_ref 1.073
_refine_ls_hydrogen_treatment constr
_refine_ls_matrix_type full
_refine_ls_number_parameters 435
_refine_ls_number_reflns 6042
_refine_ls_number_restraints 139
_refine_ls_restrained_S_all 1.065
_refine_ls_R_factor_all 0.0447
_refine_ls_R_factor_gt 0.0352
_refine_ls_shift/su_max 0.001
_refine_ls_shift/su_mean 0.000
_refine_ls_structure_factor_coef Fsqd
_refine_ls_weighting_details 'w=1/[\s^2^(Fo^2^)+(0.0423P)^2^+0.5556P] where P=(Fo^2^+2Fc^2^)/3'
_refine_ls_weighting_scheme calc
_refine_ls_wR_factor_gt 0.0910
_refine_ls_wR_factor_ref 0.0962
_reflns_number_gt 4922
_reflns_number_total 6042
_reflns_threshold_expression 'I > 2\s(I)'
_cod_data_source_file tx2086.cif
_cod_data_source_block 1
_cod_depositor_comments 'Adding full bibliography for 2023154--2023155.cif.'
_cod_database_code 2023154
_shelx_space_group_comment
;
The symmetry employed for this shelxl refinement is uniquely defined
by the following loop, which should always be used as a source of
symmetry information in preference to the above space-group names.
They are only intended as comments.
;
_shelx_estimated_absorpt_t_min 0.646
_shelx_estimated_absorpt_t_max 0.785

loop_
_space_group_symop_operation_xyz
'x, y, z'
'-x+1/2, y+1/2, -z+1/2'
'-x, -y, -z'
'x-1/2, -y-1/2, z-1/2'

loop_
_atom_site_type_symbol
_atom_site_label
_atom_site_fract_x
_atom_site_fract_y
_atom_site_fract_z
_atom_site_U_iso_or_equiv
_atom_site_adp_type
_atom_site_calc_flag
_atom_site_occupancy
_atom_site_disorder_assembly
_atom_site_disorder_group
S S1 0.77155(5) 0.62406(2) 0.51130(3) 0.04325(12) Uani d 1 . .
S S2 0.56507(6) 0.85356(2) 0.47059(3) 0.05474(14) Uani d 1 . .
O O1 1.12238(14) 0.76514(8) 0.50000(9) 0.0611(4) Uani d 1 . .
N N1 0.93720(14) 0.71164(7) 0.43232(9) 0.0383(3) Uani d 1 . .
N N2 0.83219(17) 0.63711(8) 0.67292(10) 0.0514(4) Uani d 1 . .
C C1 0.78696(17) 0.69009(8) 0.43630(11) 0.0365(4) Uani d 1 . .
H H1 0.758821 0.672688 0.380531 0.044 Uiso calc 1 . .
C C2 0.68234(17) 0.74370(8) 0.45268(10) 0.0350(3) Uani d 1 . .
C C3 0.53153(18) 0.73296(9) 0.46130(12) 0.0445(4) Uani d 1 . .
H H3 0.488994 0.692420 0.459691 0.053 Uiso calc 1 . .
C C4 0.4561(2) 0.78833(10) 0.47216(13) 0.0503(5) Uani d 1 . .
H H4 0.356762 0.790048 0.479538 0.060 Uiso calc 1 . .
C C5 0.71511(19) 0.80735(9) 0.45651(12) 0.0440(4) Uani d 1 . .
H H5 0.808150 0.823803 0.452003 0.053 Uiso calc 1 . .
C C6 0.86214(18) 0.66143(8) 0.59760(11) 0.0395(4) Uani d 1 . .
C C7 0.9010(2) 0.66294(12) 0.74017(13) 0.0619(6) Uani d 1 . .
H H7 0.883201 0.645858 0.792814 0.074 Uiso calc 1 . .
C C8 0.9969(2) 0.71339(13) 0.73668(13) 0.0650(6) Uani d 1 . .
H H8 1.039798 0.730783 0.785748 0.078 Uiso calc 1 . .
C C9 1.0278(2) 0.73741(11) 0.65925(13) 0.0553(5) Uani d 1 . .
H H9 1.092899 0.771252 0.655162 0.066 Uiso calc 1 . .
C C10 0.96128(17) 0.71101(9) 0.58664(11) 0.0410(4) Uani d 1 . .
C C11 1.01260(18) 0.73236(9) 0.50360(11) 0.0420(4) Uani d 1 . .
C C12 0.99721(18) 0.71782(8) 0.35064(11) 0.0399(4) Uani d 1 . .
C C13 0.9161(2) 0.74399(9) 0.28410(12) 0.0490(4) Uani d 1 . .
H H13 0.823682 0.759897 0.292406 0.059 Uiso calc 1 . .
C C14 0.9723(3) 0.74662(10) 0.20480(13) 0.0602(5) Uani d 1 . .
H H14 0.917104 0.763988 0.159829 0.072 Uiso calc 1 . .
C C15 1.1088(3) 0.72372(11) 0.19240(14) 0.0633(6) Uani d 1 . .
H H15 1.146461 0.725768 0.139154 0.076 Uiso calc 1 . .
C C16 1.1901(3) 0.69772(11) 0.25872(15) 0.0625(6) Uani d 1 . .
H H16 1.282569 0.682033 0.249955 0.075 Uiso calc 1 . .
C C17 1.1359(2) 0.69463(9) 0.33842(13) 0.0501(5) Uani d 1 . .
H H17 1.191497 0.677257 0.383208 0.060 Uiso calc 1 . .
S S3 0.62400(6) 0.41208(2) 0.26334(3) 0.05086(14) Uani d 1 . .
S S4B 0.2995(2) 0.50603(6) 0.02355(7) 0.0711(3) Uani d 0.874(3) A 1
O O2 0.56355(15) 0.61714(6) 0.30744(9) 0.0556(4) Uani d 1 . .
N N3 0.46385(15) 0.51735(7) 0.30055(9) 0.0412(3) Uani d 1 . .
N N4 0.85514(18) 0.45429(9) 0.19311(11) 0.0585(4) Uani d 1 . .
C C18 0.45275(19) 0.45587(8) 0.25591(11) 0.0414(4) Uani d 1 . .
H H18 0.381763 0.429829 0.284727 0.050 Uiso calc 1 . .
C C19 0.39720(18) 0.46234(9) 0.16534(11) 0.0428(4) Uani d 1 . .
C C20B 0.3787(10) 0.4084(3) 0.1097(3) 0.0535(12) Uani d 0.874(3) A 1
H H20B 0.400998 0.366169 0.124316 0.064 Uiso calc 0.874(3) A 1
C C21B 0.3241(12) 0.4275(5) 0.0325(6) 0.075(3) Uani d 0.874(3) A 1
H H21B 0.302562 0.398858 -0.011382 0.090 Uiso calc 0.874(3) A 1
C C22B 0.3586(10) 0.5181(2) 0.1271(3) 0.0529(10) Uani d 0.874(3) A 1
H H22B 0.363219 0.558111 0.153342 0.063 Uiso calc 0.874(3) A 1
C C23 0.73266(19) 0.47405(9) 0.22665(11) 0.0431(4) Uani d 1 . .
C C24 0.9417(2) 0.49976(13) 0.16421(14) 0.0644(6) Uani d 1 . .
H H24 1.027172 0.486821 0.140496 0.077 Uiso calc 1 . .
C C25 0.9128(2) 0.56440(12) 0.16714(13) 0.0616(6) Uani d 1 . .
H H25 0.976064 0.594185 0.145228 0.074 Uiso calc 1 . .
C C26 0.7870(2) 0.58404(10) 0.20361(12) 0.0521(5) Uani d 1 . .
H H26 0.765099 0.627564 0.207161 0.062 Uiso calc 1 . .
C C27 0.69361(18) 0.53857(8) 0.23486(11) 0.0407(4) Uani d 1 . .
C C28 0.56838(18) 0.56141(8) 0.28296(11) 0.0417(4) Uani d 1 . .
C C29 0.35521(18) 0.53267(8) 0.35951(11) 0.0398(4) Uani d 1 . .
C C30 0.3959(2) 0.55445(9) 0.43908(12) 0.0480(4) Uani d 1 . .
H H30 0.493426 0.560768 0.454313 0.058 Uiso calc 1 . .
C C31 0.2907(3) 0.56686(10) 0.49621(13) 0.0587(5) Uani d 1 . .
H H31 0.318003 0.581916 0.549804 0.070 Uiso calc 1 . .
C C32 0.1466(3) 0.55717(11) 0.47459(15) 0.0631(6) Uani d 1 . .
H H32 0.076454 0.565609 0.513315 0.076 Uiso calc 1 . .
C C33 0.1067(2) 0.53507(11) 0.39593(16) 0.0629(6) Uani d 1 . .
H H33 0.009141 0.528030 0.381416 0.076 Uiso calc 1 . .
C C34 0.2101(2) 0.52305(10) 0.33751(13) 0.0522(5) Uani d 1 . .
H H34 0.182062 0.508564 0.283761 0.063 Uiso calc 1 . .
C C20A 0.357(7) 0.5169(16) 0.112(2) 0.057(6) Uani d 0.126(3) A 2
H H20A 0.370954 0.559347 0.128254 0.068 Uiso calc 0.126(3) A 2
C C21A 0.298(6) 0.5006(12) 0.037(2) 0.064(5) Uani d 0.126(3) A 2
H H21A 0.250599 0.528811 0.000010 0.077 Uiso calc 0.126(3) A 2
S S4A 0.322(2) 0.4206(8) 0.0199(10) 0.063(3) Uani d 0.126(3) A 2
C C22A 0.367(7) 0.4094(17) 0.123(2) 0.051(5) Uani d 0.126(3) A 2
H H22A 0.369269 0.368919 0.148137 0.061 Uiso calc 0.126(3) A 2

loop_
_atom_site_aniso_label
_atom_site_aniso_U_11
_atom_site_aniso_U_22
_atom_site_aniso_U_33
_atom_site_aniso_U_12
_atom_site_aniso_U_13
_atom_site_aniso_U_23
S1 0.0401(2) 0.0375(2) 0.0518(3) -0.00712(17) -0.00127(19) 0.00235(19)
S2 0.0566(3) 0.0460(3) 0.0630(3) 0.0070(2) 0.0158(2) 0.0029(2)
O1 0.0429(7) 0.0816(10) 0.0591(8) -0.0285(7) 0.0060(6) -0.0032(8)
N1 0.0306(7) 0.0475(8) 0.0372(7) -0.0045(6) 0.0050(6) 0.0003(6)
N2 0.0507(9) 0.0552(9) 0.0485(9) 0.0004(7) 0.0036(8) 0.0120(8)
C1 0.0301(8) 0.0422(9) 0.0371(9) -0.0047(7) 0.0006(7) -0.0024(7)
C2 0.0324(8) 0.0418(9) 0.0307(8) -0.0023(7) 0.0011(6) 0.0005(7)
C3 0.0338(8) 0.0488(10) 0.0507(11) -0.0053(7) 0.0015(8) 0.0032(8)
C4 0.0344(9) 0.0624(12) 0.0544(11) 0.0026(8) 0.0069(8) 0.0050(10)
C5 0.0377(9) 0.0452(10) 0.0499(11) -0.0028(7) 0.0100(8) 0.0004(8)
C6 0.0334(8) 0.0414(9) 0.0435(10) 0.0018(7) 0.0006(7) 0.0030(8)
C7 0.0629(13) 0.0808(15) 0.0416(11) -0.0014(11) -0.0010(10) 0.0123(11)
C8 0.0564(12) 0.0964(18) 0.0414(11) -0.0060(12) -0.0071(10) -0.0028(11)
C9 0.0423(10) 0.0729(14) 0.0504(11) -0.0132(9) -0.0021(9) -0.0055(10)
C10 0.0315(8) 0.0502(10) 0.0410(9) -0.0035(7) -0.0013(7) 0.0013(8)
C11 0.0329(8) 0.0482(10) 0.0447(10) -0.0062(7) 0.0004(7) -0.0013(8)
C12 0.0412(9) 0.0379(9) 0.0415(9) -0.0030(7) 0.0103(8) 0.0003(7)
C13 0.0539(11) 0.0501(10) 0.0435(10) 0.0049(9) 0.0068(9) 0.0002(8)
C14 0.0810(15) 0.0568(12) 0.0433(11) -0.0016(11) 0.0082(10) 0.0041(9)
C15 0.0816(16) 0.0588(13) 0.0522(12) -0.0119(11) 0.0304(12) -0.0044(10)
C16 0.0570(12) 0.0608(13) 0.0721(15) -0.0019(10) 0.0295(11) -0.0034(11)
C17 0.0435(10) 0.0504(11) 0.0575(12) 0.0000(8) 0.0129(9) 0.0043(9)
S3 0.0598(3) 0.0378(2) 0.0546(3) 0.0023(2) -0.0010(2) 0.0007(2)
S4B 0.0671(5) 0.0914(6) 0.0535(5) -0.0006(4) -0.0101(5) 0.0081(4)
O2 0.0558(8) 0.0390(7) 0.0727(9) -0.0084(6) 0.0106(7) -0.0143(6)
N3 0.0405(8) 0.0389(7) 0.0448(8) -0.0080(6) 0.0068(6) -0.0090(6)
N4 0.0457(9) 0.0692(11) 0.0606(11) 0.0073(8) 0.0024(8) -0.0125(9)
C18 0.0451(9) 0.0367(9) 0.0428(10) -0.0091(7) 0.0057(8) -0.0060(7)
C19 0.0369(9) 0.0457(9) 0.0461(10) -0.0082(7) 0.0039(8) -0.0049(8)
C20B 0.058(3) 0.0543(15) 0.0480(19) -0.0117(14) 0.003(2) -0.0131(14)
C21B 0.072(4) 0.091(4) 0.061(3) -0.014(3) -0.001(2) -0.025(2)
C22B 0.0563(18) 0.0554(16) 0.046(2) -0.0025(14) -0.005(2) -0.0014(14)
C23 0.0417(9) 0.0484(10) 0.0389(9) 0.0007(8) -0.0021(8) -0.0041(8)
C24 0.0413(11) 0.0929(18) 0.0591(13) -0.0019(11) 0.0047(10) -0.0168(13)
C25 0.0471(11) 0.0833(16) 0.0551(12) -0.0183(11) 0.0089(10) -0.0064(11)
C26 0.0514(11) 0.0541(11) 0.0508(11) -0.0117(9) 0.0026(9) -0.0019(9)
C27 0.0383(9) 0.0440(9) 0.0396(9) -0.0062(7) -0.0006(7) -0.0038(8)
C28 0.0403(9) 0.0407(9) 0.0439(10) -0.0054(7) 0.0003(8) -0.0058(8)
C29 0.0389(9) 0.0385(9) 0.0421(9) -0.0010(7) 0.0041(7) -0.0011(7)
C30 0.0496(10) 0.0489(10) 0.0454(10) -0.0013(8) 0.0011(9) -0.0025(9)
C31 0.0770(15) 0.0571(12) 0.0430(11) 0.0057(11) 0.0123(10) -0.0012(9)
C32 0.0664(14) 0.0541(12) 0.0713(15) 0.0109(10) 0.0291(12) 0.0103(11)
C33 0.0416(11) 0.0655(14) 0.0824(16) 0.0014(9) 0.0111(11) 0.0096(12)
C34 0.0440(10) 0.0577(12) 0.0547(12) -0.0049(9) -0.0005(9) -0.0014(10)
C20A 0.061(11) 0.047(7) 0.063(8) -0.001(7) 0.007(7) 0.004(5)
C21A 0.064(5) 0.064(5) 0.064(5) -0.0001(10) 0.0031(10) 0.0004(10)
S4A 0.062(5) 0.067(4) 0.062(5) -0.015(3) -0.002(3) -0.008(4)
C22A 0.051(10) 0.052(6) 0.050(7) -0.006(6) 0.007(8) -0.002(5)

loop_
_atom_type_symbol
_atom_type_description
_atom_type_scat_dispersion_real
_atom_type_scat_dispersion_imag
_atom_type_scat_source
C C 0.0181 0.0091 'International Tables Vol C Tables 4.2.6.8 and 6.1.1.4'
H H 0.0000 0.0000 'International Tables Vol C Tables 4.2.6.8 and 6.1.1.4'
N N 0.0311 0.0180 'International Tables Vol C Tables 4.2.6.8 and 6.1.1.4'
O O 0.0492 0.0322 'International Tables Vol C Tables 4.2.6.8 and 6.1.1.4'
S S 0.3331 0.5567 'International Tables Vol C Tables 4.2.6.8 and 6.1.1.4'

loop_
_geom_angle_atom_site_label_1
_geom_angle_atom_site_label_2
_geom_angle_atom_site_label_3
_geom_angle_site_symmetry_1
_geom_angle_site_symmetry_3
_geom_angle
_geom_angle_publ_flag
C6 S1 C1 . . 97.29(8) ?
C4 S2 C5 . . 92.08(9) ?
C11 N1 C1 . . 120.42(14) ?
C11 N1 C12 . . 120.95(14) ?
C12 N1 C1 . . 118.21(13) ?
C7 N2 C6 . . 116.96(18) ?
S1 C1 H1 . . 106.6 ?
N1 C1 S1 . . 111.23(11) ?
N1 C1 H1 . . 106.6 ?
N1 C1 C2 . . 113.43(13) ?
C2 C1 S1 . . 111.94(11) ?
C2 C1 H1 . . 106.6 ?
C3 C2 C1 . . 122.58(15) ?
C5 C2 C1 . . 125.90(15) ?
C5 C2 C3 . . 111.43(16) ?
C2 C3 H3 . . 123.6 ?
C4 C3 C2 . . 112.82(16) ?
C4 C3 H3 . . 123.6 ?
S2 C4 H4 . . 124.2 ?
C3 C4 S2 . . 111.69(14) ?
C3 C4 H4 . . 124.2 ?
S2 C5 H5 . . 124.0 ?
C2 C5 S2 . . 111.97(13) ?
C2 C5 H5 . . 124.0 ?
N2 C6 S1 . . 114.80(13) ?
N2 C6 C10 . . 123.72(16) ?
C10 C6 S1 . . 121.44(13) ?
N2 C7 H7 . . 118.0 ?
N2 C7 C8 . . 124.0(2) ?
C8 C7 H7 . . 118.0 ?
C7 C8 H8 . . 120.8 ?
C9 C8 C7 . . 118.4(2) ?
C9 C8 H8 . . 120.8 ?
C8 C9 H9 . . 120.1 ?
C8 C9 C10 . . 119.81(19) ?
C10 C9 H9 . . 120.1 ?
C6 C10 C11 . . 124.67(16) ?
C9 C10 C6 . . 116.99(17) ?
C9 C10 C11 . . 117.97(16) ?
O1 C11 N1 . . 121.69(17) ?
O1 C11 C10 . . 120.39(16) ?
N1 C11 C10 . . 117.86(14) ?
C13 C12 N1 . . 120.53(15) ?
C13 C12 C17 . . 120.02(17) ?
C17 C12 N1 . . 119.39(16) ?
C12 C13 H13 . . 120.0 ?
C12 C13 C14 . . 119.98(19) ?
C14 C13 H13 . . 120.0 ?
C13 C14 H14 . . 119.9 ?
C15 C14 C13 . . 120.2(2) ?
C15 C14 H14 . . 119.9 ?
C14 C15 H15 . . 120.0 ?
C14 C15 C16 . . 119.9(2) ?
C16 C15 H15 . . 120.0 ?
C15 C16 H16 . . 119.6 ?
C15 C16 C17 . . 120.7(2) ?
C17 C16 H16 . . 119.6 ?
C12 C17 H17 . . 120.4 ?
C16 C17 C12 . . 119.1(2) ?
C16 C17 H17 . . 120.4 ?
C23 S3 C18 . . 96.82(8) ?
C21B S4B C22B . . 91.5(3) ?
C28 N3 C18 . . 121.34(14) ?
C28 N3 C29 . . 120.23(14) ?
C29 N3 C18 . . 118.28(13) ?
C24 N4 C23 . . 116.76(19) ?
S3 C18 H18 . . 106.9 ?
N3 C18 S3 . . 111.41(12) ?
N3 C18 H18 . . 106.9 ?
N3 C18 C19 . . 113.34(15) ?
C19 C18 S3 . . 111.11(12) ?
C19 C18 H18 . . 106.9 ?
C20B C19 C18 . . 122.9(3) ?
C22B C19 C18 . . 125.1(2) ?
C22B C19 C20B . . 112.0(3) ?
C20A C19 C18 . . 133.9(13) ?
C22A C19 C18 . . 117.8(14) ?
C22A C19 C20A . . 108.2(19) ?
C19 C20B H20B . . 124.6 ?
C21B C20B C19 . . 110.8(6) ?
C21B C20B H20B . . 124.6 ?
S4B C21B H21B . . 123.0 ?
C20B C21B S4B . . 114.0(6) ?
C20B C21B H21B . . 123.0 ?
S4B C22B H22B . . 124.2 ?
C19 C22B S4B . . 111.6(3) ?
C19 C22B H22B . . 124.2 ?
N4 C23 S3 . . 114.50(15) ?
N4 C23 C27 . . 124.00(18) ?
C27 C23 S3 . . 121.48(14) ?
N4 C24 H24 . . 117.9 ?
N4 C24 C25 . . 124.3(2) ?
C25 C24 H24 . . 117.9 ?
C24 C25 H25 . . 120.9 ?
C24 C25 C26 . . 118.1(2) ?
C26 C25 H25 . . 120.9 ?
C25 C26 H26 . . 120.1 ?
C25 C26 C27 . . 119.7(2) ?
C27 C26 H26 . . 120.1 ?
C23 C27 C28 . . 124.25(16) ?
C26 C27 C23 . . 117.02(17) ?
C26 C27 C28 . . 118.36(17) ?
O2 C28 N3 . . 122.19(17) ?
O2 C28 C27 . . 120.31(16) ?
N3 C28 C27 . . 117.47(15) ?
C30 C29 N3 . . 120.11(15) ?
C30 C29 C34 . . 119.85(17) ?
C34 C29 N3 . . 119.98(16) ?
C29 C30 H30 . . 120.2 ?
C29 C30 C31 . . 119.59(18) ?
C31 C30 H30 . . 120.2 ?
C30 C31 H31 . . 119.7 ?
C32 C31 C30 . . 120.7(2) ?
C32 C31 H31 . . 119.7 ?
C31 C32 H32 . . 120.2 ?
C33 C32 C31 . . 119.6(2) ?
C33 C32 H32 . . 120.2 ?
C32 C33 H33 . . 119.7 ?
C32 C33 C34 . . 120.6(2) ?
C34 C33 H33 . . 119.7 ?
C29 C34 C33 . . 119.65(19) ?
C29 C34 H34 . . 120.2 ?
C33 C34 H34 . . 120.2 ?
C19 C20A H20A . . 123.0 ?
C21A C20A C19 . . 114(2) ?
C21A C20A H20A . . 123.0 ?
C20A C21A H21A . . 124.8 ?
C20A C21A S4A . . 110(2) ?
S4A C21A H21A . . 124.8 ?
C22A S4A C21A . . 90.2(16) ?
C19 C22A S4A . . 115(2) ?
C19 C22A H22A . . 122.7 ?
S4A C22A H22A . . 122.7 ?

loop_
_geom_bond_atom_site_label_1
_geom_bond_atom_site_label_2
_geom_bond_site_symmetry_2
_geom_bond_distance
_geom_bond_publ_flag
S1 C1 . 1.8280(17) ?
S1 C6 . 1.7524(18) ?
S2 C4 . 1.690(2) ?
S2 C5 . 1.7086(18) ?
O1 C11 . 1.225(2) ?
N1 C1 . 1.461(2) ?
N1 C11 . 1.369(2) ?
N1 C12 . 1.440(2) ?
N2 C6 . 1.339(2) ?
N2 C7 . 1.329(3) ?
C1 H1 . 0.9800 ?
C1 C2 . 1.506(2) ?
C2 C3 . 1.422(2) ?
C2 C5 . 1.359(2) ?
C3 H3 . 0.9300 ?
C3 C4 . 1.361(3) ?
C4 H4 . 0.9300 ?
C5 H5 . 0.9300 ?
C6 C10 . 1.395(2) ?
C7 H7 . 0.9300 ?
C7 C8 . 1.376(3) ?
C8 H8 . 0.9300 ?
C8 C9 . 1.369(3) ?
C9 H9 . 0.9300 ?
C9 C10 . 1.393(3) ?
C10 C11 . 1.490(2) ?
C12 C13 . 1.377(3) ?
C12 C17 . 1.389(2) ?
C13 H13 . 0.9300 ?
C13 C14 . 1.385(3) ?
C14 H14 . 0.9300 ?
C14 C15 . 1.370(3) ?
C15 H15 . 0.9300 ?
C15 C16 . 1.374(3) ?
C16 H16 . 0.9300 ?
C16 C17 . 1.384(3) ?
C17 H17 . 0.9300 ?
S3 C18 . 1.8226(19) ?
S3 C23 . 1.7498(19) ?
S4B C21B . 1.655(9) ?
S4B C22B . 1.726(4) ?
O2 C28 . 1.224(2) ?
N3 C18 . 1.463(2) ?
N3 C28 . 1.369(2) ?
N3 C29 . 1.439(2) ?
N4 C23 . 1.337(2) ?
N4 C24 . 1.333(3) ?
C18 H18 . 0.9800 ?
C18 C19 . 1.509(2) ?
C19 C20B . 1.433(5) ?
C19 C22B . 1.350(5) ?
C19 C20A . 1.46(3) ?
C19 C22A . 1.31(3) ?
C20B H20B . 0.9300 ?
C20B C21B . 1.362(10) ?
C21B H21B . 0.9300 ?
C22B H22B . 0.9300 ?
C23 C27 . 1.398(2) ?
C24 H24 . 0.9300 ?
C24 C25 . 1.372(3) ?
C25 H25 . 0.9300 ?
C25 C26 . 1.383(3) ?
C26 H26 . 0.9300 ?
C26 C27 . 1.387(2) ?
C27 C28 . 1.492(2) ?
C29 C30 . 1.377(2) ?
C29 C34 . 1.382(2) ?
C30 H30 . 0.9300 ?
C30 C31 . 1.384(3) ?
C31 H31 . 0.9300 ?
C31 C32 . 1.373(3) ?
C32 H32 . 0.9300 ?
C32 C33 . 1.365(3) ?
C33 H33 . 0.9300 ?
C33 C34 . 1.385(3) ?
C34 H34 . 0.9300 ?
C20A H20A . 0.9300 ?
C20A C21A . 1.32(3) ?
C21A H21A . 0.9300 ?
C21A S4A . 1.703(17) ?
S4A C22A . 1.69(3) ?
C22A H22A . 0.9300 ?

loop_
_geom_hbond_atom_site_label_D
_geom_hbond_atom_site_label_H
_geom_hbond_atom_site_label_A
_geom_hbond_site_symmetry_A
_geom_hbond_distance_DH
_geom_hbond_distance_HA
_geom_hbond_distance_DA
_geom_hbond_angle_DHA
_geom_hbond_publ_flag
C4 H4 O1 1_455 0.93 2.26 3.168(2) 164.5 yes
C18 H18 N2 3_666 0.98 2.53 3.494(2) 167.1 yes

loop_
_geom_torsion_atom_site_label_1
_geom_torsion_atom_site_label_2
_geom_torsion_atom_site_label_3
_geom_torsion_atom_site_label_4
_geom_torsion_site_symmetry_1
_geom_torsion_site_symmetry_2
_geom_torsion_site_symmetry_3
_geom_torsion_site_symmetry_4
_geom_torsion
_geom_torsion_publ_flag
S1 C1 C2 C3 . . . . -51.29(19) ?
S1 C1 C2 C5 . . . . 132.55(16) ?
S1 C6 C10 C9 . . . . -179.84(14) ?
S1 C6 C10 C11 . . . . -7.0(2) ?
N1 C1 C2 C3 . . . . -178.17(15) ?
N1 C1 C2 C5 . . . . 5.7(2) ?
N1 C12 C13 C14 . . . . -176.64(17) ?
N1 C12 C17 C16 . . . . 176.71(17) ?
N2 C6 C10 C9 . . . . -2.3(3) ?
N2 C6 C10 C11 . . . . 170.58(17) ?
N2 C7 C8 C9 . . . . -2.3(4) ?
C1 S1 C6 N2 . . . . 158.55(14) ?
C1 S1 C6 C10 . . . . -23.70(16) ?
C1 N1 C11 O1 . . . . -161.38(17) ?
C1 N1 C11 C10 . . . . 21.7(2) ?
C1 N1 C12 C13 . . . . 41.6(2) ?
C1 N1 C12 C17 . . . . -135.66(17) ?
C1 C2 C3 C4 . . . . -177.30(16) ?
C1 C2 C5 S2 . . . . 176.65(13) ?
C2 C3 C4 S2 . . . . 0.9(2) ?
C3 C2 C5 S2 . . . . 0.1(2) ?
C4 S2 C5 C2 . . . . 0.31(15) ?
C5 S2 C4 C3 . . . . -0.68(16) ?
C5 C2 C3 C4 . . . . -0.6(2) ?
C6 S1 C1 N1 . . . . 52.23(13) ?
C6 S1 C1 C2 . . . . -75.83(12) ?
C6 N2 C7 C8 . . . . 1.6(3) ?
C6 C10 C11 O1 . . . . -163.02(18) ?
C6 C10 C11 N1 . . . . 14.0(3) ?
C7 N2 C6 S1 . . . . 178.47(15) ?
C7 N2 C6 C10 . . . . 0.8(3) ?
C7 C8 C9 C10 . . . . 0.6(3) ?
C8 C9 C10 C6 . . . . 1.5(3) ?
C8 C9 C10 C11 . . . . -171.83(19) ?
C9 C10 C11 O1 . . . . 9.8(3) ?
C9 C10 C11 N1 . . . . -173.22(17) ?
C11 N1 C1 S1 . . . . -57.40(18) ?
C11 N1 C1 C2 . . . . 69.8(2) ?
C11 N1 C12 C13 . . . . -130.96(18) ?
C11 N1 C12 C17 . . . . 51.8(2) ?
C12 N1 C1 S1 . . . . 129.98(13) ?
C12 N1 C1 C2 . . . . -102.77(17) ?
C12 N1 C11 O1 . . . . 11.0(3) ?
C12 N1 C11 C10 . . . . -165.93(15) ?
C12 C13 C14 C15 . . . . -0.5(3) ?
C13 C12 C17 C16 . . . . -0.6(3) ?
C13 C14 C15 C16 . . . . 0.4(3) ?
C14 C15 C16 C17 . . . . -0.3(3) ?
C15 C16 C17 C12 . . . . 0.4(3) ?
C17 C12 C13 C14 . . . . 0.6(3) ?
S3 C18 C19 C20B . . . . 53.2(5) ?
S3 C18 C19 C22B . . . . -127.2(5) ?
S3 C18 C19 C20A . . . . -124(4) ?
S3 C18 C19 C22A . . . . 62(3) ?
S3 C23 C27 C26 . . . . -179.89(13) ?
S3 C23 C27 C28 . . . . 7.2(2) ?
N3 C18 C19 C20B . . . . 179.5(5) ?
N3 C18 C19 C22B . . . . -0.8(5) ?
N3 C18 C19 C20A . . . . 2(4) ?
N3 C18 C19 C22A . . . . -172(3) ?
N3 C29 C30 C31 . . . . -177.72(17) ?
N3 C29 C34 C33 . . . . 177.01(18) ?
N4 C23 C27 C26 . . . . 2.0(3) ?
N4 C23 C27 C28 . . . . -170.91(17) ?
N4 C24 C25 C26 . . . . 1.1(3) ?
C18 S3 C23 N4 . . . . -155.97(14) ?
C18 S3 C23 C27 . . . . 25.76(16) ?
C18 N3 C28 O2 . . . . 166.06(17) ?
C18 N3 C28 C27 . . . . -16.2(2) ?
C18 N3 C29 C30 . . . . 131.40(18) ?
C18 N3 C29 C34 . . . . -46.0(2) ?
C18 C19 C20B C21B . . . . 178.6(6) ?
C18 C19 C22B S4B . . . . -179.7(3) ?
C18 C19 C20A C21A . . . . -173(3) ?
C18 C19 C22A S4A . . . . -174(2) ?
C19 C20B C21B S4B . . . . 1.7(11) ?
C19 C20A C21A S4A . . . . -12(7) ?
C20B C19 C22B S4B . . . . 0.0(8) ?
C21B S4B C22B C19 . . . . 0.8(7) ?
C22B S4B C21B C20B . . . . -1.5(9) ?
C22B C19 C20B C21B . . . . -1.1(10) ?
C23 S3 C18 N3 . . . . -53.18(13) ?
C23 S3 C18 C19 . . . . 74.24(13) ?
C23 N4 C24 C25 . . . . 0.2(3) ?
C23 C27 C28 O2 . . . . 159.54(18) ?
C23 C27 C28 N3 . . . . -18.3(3) ?
C24 N4 C23 S3 . . . . 179.98(15) ?
C24 N4 C23 C27 . . . . -1.8(3) ?
C24 C25 C26 C27 . . . . -0.8(3) ?
C25 C26 C27 C23 . . . . -0.6(3) ?
C25 C26 C27 C28 . . . . 172.74(17) ?
C26 C27 C28 O2 . . . . -13.3(3) ?
C26 C27 C28 N3 . . . . 168.89(16) ?
C28 N3 C18 S3 . . . . 54.8(2) ?
C28 N3 C18 C19 . . . . -71.4(2) ?
C28 N3 C29 C30 . . . . -53.0(2) ?
C28 N3 C29 C34 . . . . 129.62(19) ?
C29 N3 C18 S3 . . . . -129.72(14) ?
C29 N3 C18 C19 . . . . 104.08(17) ?
C29 N3 C28 O2 . . . . -9.4(3) ?
C29 N3 C28 C27 . . . . 168.40(15) ?
C29 C30 C31 C32 . . . . 0.6(3) ?
C30 C29 C34 C33 . . . . -0.3(3) ?
C30 C31 C32 C33 . . . . 0.0(3) ?
C31 C32 C33 C34 . . . . -0.7(3) ?
C32 C33 C34 C29 . . . . 0.9(3) ?
C34 C29 C30 C31 . . . . -0.4(3) ?
C20A C19 C22A S4A . . . . 10(6) ?
C20A C21A S4A C22A . . . . 15(5) ?
C21A S4A C22A C19 . . . . -15(5) ?
C22A C19 C20A C21A . . . . 2(7) ?
